data_7040122
loop_
_publ_author_name
'Zhao, Dan'
'Liu, Xiao-Hui'
'Shi, Zhuang-Zhi'
'Zhu, Chen-Dan'
'Zhao, Yue'
'Wang, Peng'
'Sun, Wei-Yin'

_publ_section_title
;
 Three powerful dinuclear metal-organic catalysts for converting CO2 into
 organic carbonates.
;
_journal_issue 36
_journal_name_full 'Dalton transactions (Cambridge, England : 2003)'
_journal_page_first 14184
_journal_page_last 14190
_journal_paper_doi 10.1039/c6dt02755e
_journal_volume 45
_journal_year 2016
_chemical_absolute_configuration .ad
_chemical_formula_moiety 'C9 H8 O3'
_chemical_formula_sum 'C9 H8 O3'
_chemical_formula_weight 164.15
_space_group_crystal_system orthorhombic
_space_group_IT_number 19
_space_group_name_Hall 'P 2ac 2ab'
_space_group_name_H-M_alt 'P 21 21 21'
_symmetry_space_group_name_Hall 'P 2ac 2ab'
_symmetry_space_group_name_H-M 'P 21 21 21'
_atom_sites_solution_hydrogens geom
_atom_sites_solution_primary direct
_atom_sites_solution_secondary difmap
_audit_creation_method SHELXL-2014/7
_audit_update_record
;
2016-08-01 deposited with the CCDC.
2016-08-02 downloaded from the CCDC.
;
_cell_angle_alpha 90
_cell_angle_beta 90
_cell_angle_gamma 90
_cell_formula_units_Z 4
_cell_length_a 6.1196(4)
_cell_length_b 7.5799(5)
_cell_length_c 16.9823(12)
_cell_measurement_reflns_used 3701
_cell_measurement_temperature 173(2)
_cell_measurement_theta_max 68.32
_cell_measurement_theta_min 5.21
_cell_volume 787.74(9)
_computing_cell_refinement 'Bruker SAINT'
_computing_data_collection 'Bruker APEX2'
_computing_data_reduction 'Bruker SAINT'
_computing_molecular_graphics 'Bruker SHELXTL'
_computing_publication_material 'Bruker SHELXTL'
_computing_structure_refinement 'SHELXL-2014/7 (Sheldrick, 2014)'
_computing_structure_solution 'SHELXS-2014/7 (Sheldrick, 2014)'
_diffrn_ambient_temperature 173(2)
_diffrn_measured_fraction_theta_full 0.991
_diffrn_measured_fraction_theta_max 0.991
_diffrn_measurement_device_type 'Bruker APEX-II CCD'
_diffrn_measurement_method '\f and \w scans'
_diffrn_radiation_type CuK\a
_diffrn_radiation_wavelength 1.54178
_diffrn_reflns_av_R_equivalents 0.0300
_diffrn_reflns_av_unetI/netI 0.0300
_diffrn_reflns_Laue_measured_fraction_full 0.991
_diffrn_reflns_Laue_measured_fraction_max 0.991
_diffrn_reflns_limit_h_max 5
_diffrn_reflns_limit_h_min -7
_diffrn_reflns_limit_k_max 8
_diffrn_reflns_limit_k_min -8
_diffrn_reflns_limit_l_max 19
_diffrn_reflns_limit_l_min -19
_diffrn_reflns_number 3846
_diffrn_reflns_point_group_measured_fraction_full 0.984
_diffrn_reflns_point_group_measured_fraction_max 0.984
_diffrn_reflns_theta_full 64.970
_diffrn_reflns_theta_max 64.970
_diffrn_reflns_theta_min 5.209
_diffrn_source 'fine-focus sealed tube'
_exptl_absorpt_coefficient_mu 0.877
_exptl_absorpt_correction_T_max 0.8926
_exptl_absorpt_correction_T_min 0.8398
_exptl_absorpt_correction_type multi-scan
_exptl_absorpt_process_details sadabs
_exptl_crystal_colour colourless
_exptl_crystal_density_diffrn 1.384
_exptl_crystal_density_method 'not measured'
_exptl_crystal_description block
_exptl_crystal_F_000 344
_exptl_crystal_size_max 0.270
_exptl_crystal_size_mid 0.260
_exptl_crystal_size_min 0.220
_exptl_transmission_factor_max 0.7531
_exptl_transmission_factor_min 0.4789
_refine_diff_density_max 0.172
_refine_diff_density_min -0.132
_refine_diff_density_rms 0.033
_refine_ls_abs_structure_details
;
 Flack x determined using 499 quotients [(I+)-(I-)]/[(I+)+(I-)]
 (Parsons, Flack and Wagner, Acta Cryst. B69 (2013) 249-259).
;
_refine_ls_abs_structure_Flack 0.11(7)
_refine_ls_extinction_coef 0.024(2)
_refine_ls_extinction_expression Fc^*^=kFc[1+0.001xFc^2^\l^3^/sin(2\q)]^-1/4^
_refine_ls_extinction_method 'SHELXL-2014/7 (Sheldrick 2014'
_refine_ls_goodness_of_fit_ref 1.065
_refine_ls_hydrogen_treatment constr
_refine_ls_matrix_type full
_refine_ls_number_parameters 110
_refine_ls_number_reflns 1317
_refine_ls_number_restraints 0
_refine_ls_restrained_S_all 1.065
_refine_ls_R_factor_all 0.0263
_refine_ls_R_factor_gt 0.0262
_refine_ls_shift/su_max 0.000
_refine_ls_shift/su_mean 0.000
_refine_ls_structure_factor_coef Fsqd
_refine_ls_weighting_details 'w=1/[\s^2^(Fo^2^)+(0.0319P)^2^+0.1307P] where P=(Fo^2^+2Fc^2^)/3'
_refine_ls_weighting_scheme calc
_refine_ls_wR_factor_gt 0.0667
_refine_ls_wR_factor_ref 0.0669
_reflns_Friedel_coverage 0.638
_reflns_Friedel_fraction_full 0.972
_reflns_Friedel_fraction_max 0.972
_reflns_number_gt 1306
_reflns_number_total 1317
_reflns_threshold_expression 'I > 2\s(I)'
_cod_data_source_file c6dt02755e2.cif
_cod_data_source_block S
_cod_depositor_comments
;
The following automatic conversions were performed:

'_exptl_absorpt_correction_type' value 'MULTI-SCAN' changed to
'multi-scan' according to
/usr/data/users/saulius/crontab/automatic-downloads/rss-feeds/RSC/lib/dictionaries/cif_core.dic
dictionary named 'cif_core.dic' version 2.4.2 from 2011-04-26.

Automatic conversion script
Id: cif_fix_values 4268 2015-11-12 08:31:59Z antanas 

 Adding full bibliography for 7040117--7040122.cif.
;
_cod_database_code 7040122
_shelx_shelxl_version_number 2014/7
_shelx_space_group_comment
;
The symmetry employed for this shelxl refinement is uniquely defined
by the following loop, which should always be used as a source of
symmetry information in preference to the above space-group names.
They are only intended as comments.
;
_shelx_estimated_absorpt_t_min 0.798
_shelx_estimated_absorpt_t_max 0.831

loop_
_space_group_symop_operation_xyz
'x, y, z'
'-x+1/2, -y, z+1/2'
'-x, y+1/2, -z+1/2'
'x+1/2, -y+1/2, -z'

loop_
_atom_site_label
_atom_site_type_symbol
_atom_site_fract_x
_atom_site_fract_y
_atom_site_fract_z
_atom_site_U_iso_or_equiv
_atom_site_adp_type
_atom_site_occupancy
_atom_site_site_symmetry_order
_atom_site_calc_flag
_atom_site_refinement_flags_posn
_atom_site_refinement_flags_adp
C1 C 0.7336(3) 0.4751(3) 0.54168(10) 0.0279(4) Uani 1 1 d . .
C2 C 0.3976(3) 0.5873(2) 0.56666(10) 0.0296(4) Uani 1 1 d . .
H2A H 0.2648 0.6050 0.5343 0.035 Uiso 1 1 calc R U
H2B H 0.3987 0.6745 0.6101 0.035 Uiso 1 1 calc R U
C3 C 0.4096(3) 0.3999(2) 0.59821(10) 0.0251(4) Uani 1 1 d . .
H3 H 0.3290 0.3186 0.5621 0.030 Uiso 1 1 calc R U
C4 C 0.3269(3) 0.3768(2) 0.68095(9) 0.0238(4) Uani 1 1 d . .
C5 C 0.4354(3) 0.4526(2) 0.74444(10) 0.0284(4) Uani 1 1 d . .
H5 H 0.5684 0.5145 0.7363 0.034 Uiso 1 1 calc R U
C6 C 0.3493(3) 0.4376(2) 0.81973(10) 0.0337(4) Uani 1 1 d . .
H6 H 0.4236 0.4892 0.8631 0.040 Uiso 1 1 calc R U
C7 C 0.1555(4) 0.3478(2) 0.83166(11) 0.0361(5) Uani 1 1 d . .
H7 H 0.0966 0.3382 0.8832 0.043 Uiso 1 1 calc R U
C8 C 0.0470(3) 0.2717(3) 0.76859(11) 0.0345(5) Uani 1 1 d . .
H8 H -0.0860 0.2098 0.7769 0.041 Uiso 1 1 calc R U
C9 C 0.1333(3) 0.2863(2) 0.69332(10) 0.0280(4) Uani 1 1 d . .
H9 H 0.0592 0.2340 0.6501 0.034 Uiso 1 1 calc R U
O1 O 0.6435(2) 0.36433(16) 0.59337(7) 0.0303(3) Uani 1 1 d . .
O2 O 0.5931(2) 0.60094(18) 0.51929(7) 0.0330(3) Uani 1 1 d . .
O3 O 0.9170(2) 0.4632(2) 0.51787(8) 0.0398(4) Uani 1 1 d . .

loop_
_atom_site_aniso_label
_atom_site_aniso_U_11
_atom_site_aniso_U_22
_atom_site_aniso_U_33
_atom_site_aniso_U_23
_atom_site_aniso_U_13
_atom_site_aniso_U_12
C1 0.0258(10) 0.0330(10) 0.0248(8) -0.0046(7) 0.0014(7) -0.0050(8)
C2 0.0245(9) 0.0336(9) 0.0307(8) 0.0067(7) 0.0027(7) -0.0003(8)
C3 0.0215(9) 0.0262(8) 0.0275(8) -0.0018(7) -0.0002(7) -0.0019(7)
C4 0.0256(9) 0.0191(8) 0.0267(8) 0.0019(6) 0.0007(7) 0.0026(7)
C5 0.0303(10) 0.0231(8) 0.0318(8) 0.0015(7) -0.0025(8) -0.0018(7)
C6 0.0433(12) 0.0297(9) 0.0281(8) -0.0020(7) -0.0051(8) 0.0037(9)
C7 0.0460(12) 0.0344(10) 0.0280(8) 0.0051(7) 0.0073(9) 0.0060(9)
C8 0.0295(11) 0.0353(10) 0.0387(10) 0.0083(8) 0.0068(9) -0.0026(8)
C9 0.0267(10) 0.0259(8) 0.0314(8) 0.0025(7) -0.0021(8) -0.0022(8)
O1 0.0270(7) 0.0294(6) 0.0346(6) 0.0028(5) 0.0044(6) 0.0035(5)
O2 0.0304(7) 0.0374(7) 0.0312(6) 0.0083(5) 0.0042(5) -0.0034(6)
O3 0.0278(8) 0.0540(9) 0.0377(7) -0.0060(6) 0.0082(6) -0.0046(7)

loop_
_atom_type_symbol
_atom_type_description
_atom_type_scat_dispersion_real
_atom_type_scat_dispersion_imag
_atom_type_scat_source
C C 0.0181 0.0091 'International Tables Vol C Tables 4.2.6.8 and 6.1.1.4'
H H 0.0000 0.0000 'International Tables Vol C Tables 4.2.6.8 and 6.1.1.4'
O O 0.0492 0.0322 'International Tables Vol C Tables 4.2.6.8 and 6.1.1.4'

loop_
_geom_angle_atom_site_label_1
_geom_angle_atom_site_label_2
_geom_angle_atom_site_label_3
_geom_angle
O3 C1 O1 124.25(19)
O3 C1 O2 124.04(18)
O1 C1 O2 111.71(14)
O2 C2 C3 102.88(14)
O2 C2 H2A 111.2
C3 C2 H2A 111.2
O2 C2 H2B 111.2
C3 C2 H2B 111.2
H2A C2 H2B 109.1
O1 C3 C4 111.20(14)
O1 C3 C2 101.54(14)
C4 C3 C2 114.94(14)
O1 C3 H3 109.6
C4 C3 H3 109.6
C2 C3 H3 109.6
C9 C4 C5 119.71(16)
C9 C4 C3 119.17(15)
C5 C4 C3 121.03(15)
C6 C5 C4 119.95(17)
C6 C5 H5 120.0
C4 C5 H5 120.0
C7 C6 C5 120.07(17)
C7 C6 H6 120.0
C5 C6 H6 120.0
C6 C7 C8 120.19(17)
C6 C7 H7 119.9
C8 C7 H7 119.9
C7 C8 C9 119.74(18)
C7 C8 H8 120.1
C9 C8 H8 120.1
C4 C9 C8 120.33(17)
C4 C9 H9 119.8
C8 C9 H9 119.8
C1 O1 C3 109.06(14)
C1 O2 C2 108.80(13)

loop_
_geom_bond_atom_site_label_1
_geom_bond_atom_site_label_2
_geom_bond_distance
C1 O3 1.197(2)
C1 O1 1.334(2)
C1 O2 1.339(2)
C2 O2 1.445(2)
C2 C3 1.520(2)
C2 H2A 0.9900
C2 H2B 0.9900
C3 O1 1.458(2)
C3 C4 1.504(2)
C3 H3 1.0000
C4 C9 1.385(3)
C4 C5 1.391(2)
C5 C6 1.387(3)
C5 H5 0.9500
C6 C7 1.382(3)
C6 H6 0.9500
C7 C8 1.386(3)
C7 H7 0.9500
C8 C9 1.388(3)
C8 H8 0.9500
C9 H9 0.9500

loop_
_geom_hbond_atom_site_label_D
_geom_hbond_atom_site_label_H
_geom_hbond_atom_site_label_A
_geom_hbond_distance_DH
_geom_hbond_distance_HA
_geom_hbond_distance_DA
_geom_hbond_angle_DHA
_geom_hbond_site_symmetry_A
C3 H3 O3 1.00 2.59 3.385(2) 136.7 4_456
C2 H2A O3 0.99 2.40 3.197(2) 137.1 1_455
C2 H2A O2 0.99 2.63 3.345(2) 129.4 4_466
C3 H3 O3 1.00 2.59 3.385(2) 136.7 4_456
C2 H2A O3 0.99 2.40 3.197(2) 137.1 1_455
C2 H2A O2 0.99 2.63 3.345(2) 129.4 4_466

loop_
_geom_torsion_atom_site_label_1
_geom_torsion_atom_site_label_2
_geom_torsion_atom_site_label_3
_geom_torsion_atom_site_label_4
_geom_torsion
O2 C2 C3 O1 23.65(16)
O2 C2 C3 C4 143.79(15)
O1 C3 C4 C9 -135.45(16)
C2 C3 C4 C9 109.90(18)
O1 C3 C4 C5 47.9(2)
C2 C3 C4 C5 -66.7(2)
C9 C4 C5 C6 -0.1(3)
C3 C4 C5 C6 176.44(15)
C4 C5 C6 C7 -0.1(3)
C5 C6 C7 C8 0.3(3)
C6 C7 C8 C9 -0.1(3)
C5 C4 C9 C8 0.3(3)
C3 C4 C9 C8 -176.37(16)
C7 C8 C9 C4 -0.1(3)
O3 C1 O1 C3 -170.12(17)
O2 C1 O1 C3 9.55(19)
C4 C3 O1 C1 -143.59(14)
C2 C3 O1 C1 -20.85(17)
O3 C1 O2 C2 -173.15(17)
O1 C1 O2 C2 7.19(19)
C3 C2 O2 C1 -19.73(18)
